data_7062788
loop_
_publ_author_name
'Shukla, Jyoti'
'Gangwar, Manoj Kumar'
'Koley, Dipankar'

_publ_section_title
;
 Total synthesis of (&#x2212;)-\d-lycorane
;
_journal_issue 41
_journal_name_full 'New Journal of Chemistry'
_journal_page_first 18900
_journal_page_last 18904
_journal_paper_doi 10.1039/D3NJ03567K
_journal_volume 47
_journal_year 2023
_chemical_absolute_configuration unk
_chemical_formula_moiety 'C21 H25 N O3'
_chemical_formula_sum 'C21 H25 N O3'
_chemical_formula_weight 339.44
_chemical_name_systematic DK-CP-504
_space_group_crystal_system triclinic
_space_group_IT_number 1
_space_group_name_Hall 'P 1'
_space_group_name_H-M_alt 'P 1'
_symmetry_Int_Tables_number 1
_audit_creation_date 2022-10-01
_audit_creation_method
;
Olex2 1.2
(compiled 2018.05.29 svn.r3508 for OlexSys, GUI svn.r5506)
;
_audit_update_record
;
2022-10-01 deposited with the CCDC.	2023-09-28 downloaded from the CCDC.
;
_cell_angle_alpha 108.948(3)
_cell_angle_beta 94.920(4)
_cell_angle_gamma 93.497(4)
_cell_formula_units_Z 1
_cell_length_a 5.8887(8)
_cell_length_b 8.3187(12)
_cell_length_c 9.4843(13)
_cell_measurement_reflns_used 6414
_cell_measurement_temperature 423.15
_cell_measurement_theta_max 28.40
_cell_measurement_theta_min 2.84
_cell_volume 435.86(11)
_computing_molecular_graphics 'Olex2 (Dolomanov et al., 2009)'
_computing_publication_material 'Olex2 (Dolomanov et al., 2009)'
_computing_structure_refinement 'olex2.refine (Bourhis et al., 2015)'
_diffrn_ambient_temperature 423.15
_diffrn_detector 'Bruker APEX2 area detector'
_diffrn_detector_area_resol_mean 7.9
_diffrn_detector_type 'CCD area detector'
_diffrn_measured_fraction_theta_full 0.9899
_diffrn_measured_fraction_theta_max 0.9778
_diffrn_measurement_device 'three-circle diffractometer'
_diffrn_measurement_device_type 'Bruker SMART APEX2 area detector'
_diffrn_measurement_method '\w and \f scans'
_diffrn_radiation_monochromator 'mirror optics'
_diffrn_radiation_probe x-ray
_diffrn_radiation_type 'Mo K\a'
_diffrn_radiation_wavelength 0.71073
_diffrn_reflns_av_R_equivalents 0.0372
_diffrn_reflns_av_unetI/netI 0.0574
_diffrn_reflns_limit_h_max 7
_diffrn_reflns_limit_h_min -7
_diffrn_reflns_limit_k_max 11
_diffrn_reflns_limit_k_min -11
_diffrn_reflns_limit_l_max 12
_diffrn_reflns_limit_l_min -12
_diffrn_reflns_number 6414
_diffrn_reflns_theta_full 25.0000
_diffrn_reflns_theta_max 28.40
_diffrn_reflns_theta_min 2.84
_diffrn_source 'microfocus sealed X-ray tube'
_diffrn_source_type 'Incoatec I\ms'
_exptl_absorpt_coefficient_mu 0.086
_exptl_absorpt_correction_T_max 0.983
_exptl_absorpt_correction_T_min 0.970
_exptl_absorpt_correction_type multi-scan
_exptl_absorpt_process_details 'SADABS-2016/2 (Bruker,2016/2)'
_exptl_crystal_colour 'metallic light colourless'
_exptl_crystal_colour_lustre metallic
_exptl_crystal_colour_modifier light
_exptl_crystal_colour_primary colourless
_exptl_crystal_density_diffrn 1.2931
_exptl_crystal_description block
_exptl_crystal_F_000 182.0889
_exptl_crystal_size_max 0.35
_exptl_crystal_size_mid 0.3
_exptl_crystal_size_min 0.2
_refine_diff_density_max 0.2111
_refine_diff_density_min -0.2464
_refine_diff_density_rms 0.0501
_refine_ls_abs_structure_details 'Flack, H. D. (1983). Acta Cryst. A39, 876-881.'
_refine_ls_abs_structure_Flack -0.4(6)
_refine_ls_d_res_high 0.7471
_refine_ls_d_res_low 7.1833
_refine_ls_goodness_of_fit_ref 1.0570
_refine_ls_hydrogen_treatment constr
_refine_ls_matrix_type full
_refine_ls_number_constraints 43
_refine_ls_number_parameters 228
_refine_ls_number_reflns 4263
_refine_ls_number_restraints 3
_refine_ls_restrained_S_all 1.0570
_refine_ls_R_factor_all 0.0481
_refine_ls_R_factor_gt 0.0419
_refine_ls_shift/su_max 0.0000
_refine_ls_shift/su_mean 0.0000
_refine_ls_structure_factor_coef Fsqd
_refine_ls_weighting_details 'w=1/[\s^2^(Fo^2^)+(0.0349P)^2^+0.1133P] where P=(Fo^2^+2Fc^2^)/3'
_refine_ls_weighting_scheme calc
_refine_ls_wR_factor_gt 0.0981
_refine_ls_wR_factor_ref 0.1049
_reflns_Friedel_coverage 0.959
_reflns_limit_h_max 7
_reflns_limit_h_min -7
_reflns_limit_k_max 11
_reflns_limit_k_min -11
_reflns_limit_l_max 12
_reflns_limit_l_min -12
_reflns_number_gt 3925
_reflns_number_total 4263
_reflns_threshold_expression I>=2u(I)
_cod_data_source_file d3nj03567k2.cif
_cod_data_source_block DK-CP-504
_cod_depositor_comments 'Adding full bibliography for 7062788.cif.'
_cod_original_sg_symbol_Hall ' P 1'
_cod_database_code 7062788
_olex2_refinement_description
;
1. Fixed Uiso
 At 1.2 times of:
  All C(H) groups, All C(H,H) groups
 At 1.5 times of:
  All C(H,H,H) groups, All O(H) groups
2.a Ternary CH refined with riding coordinates:
 C8(H8), C10(H10), C14(H14)
2.b Secondary CH2 refined with riding coordinates:
 C1(H1a,H1b), C9(H9a,H9b), C11(H11a,H11b), C12(H12a,H12b), C13(H13a,H13b)
2.c Aromatic/amide H refined with riding coordinates:
 C6(H6), C4(H4), C3(H3a), C21(H21), C20(H20), C19(H19), C18(H18), C17(H17)
2.d Idealised Me refined as rotating group:
 C15(H15a,H15b,H15c)
2.e Idealised tetrahedral OH refined as rotating group:
 O3(H3)
;
_olex2_submission_original_sample_id DK-CP-504
_olex2_submission_special_instructions 'No special instructions were received'

loop_
_space_group_symop_id
_space_group_symop_operation_xyz
1 x,y,z

loop_
_atom_site_label
_atom_site_type_symbol
_atom_site_fract_x
_atom_site_fract_y
_atom_site_fract_z
_atom_site_U_iso_or_equiv
_atom_site_adp_type
_atom_site_occupancy
_atom_site_refinement_flags_posn
O1 O 0.9320(2) 0.10874(16) 0.90356(14) 0.0240(3) Uani 1.000000 .
O2 O 0.6031(2) 0.22616(17) 0.99545(14) 0.0269(3) Uani 1.000000 .
O3 O 0.1103(2) 0.34879(16) 0.33390(14) 0.0251(3) Uani 1.000000 .
H3 H 0.1452(16) 0.4489(9) 0.343(2) 0.0377(4) Uiso 1.000000 GR
N1 N 0.4066(2) 0.64171(17) 0.43446(15) 0.0160(3) Uani 1.000000 .
C1 C 0.7831(3) 0.1245(2) 1.0190(2) 0.0231(4) Uani 1.000000 .
H1a H 0.7184(3) 0.0125(2) 1.0141(2) 0.0277(4) Uiso 1.000000 R
H1b H 0.8683(3) 0.1790(2) 1.1171(2) 0.0277(4) Uiso 1.000000 R
C2 C 0.8180(3) 0.1694(2) 0.80089(18) 0.0173(3) Uani 1.000000 .
C3 C 0.8829(3) 0.1737(2) 0.66638(19) 0.0186(3) Uani 1.000000 .
H3a H 1.0144(3) 0.1271(2) 0.63000(19) 0.0224(4) Uiso 1.000000 R
C4 C 0.7409(3) 0.2521(2) 0.58615(19) 0.0183(3) Uani 1.000000 .
H4 H 0.7799(3) 0.2572(2) 0.49462(19) 0.0219(4) Uiso 1.000000 R
C5 C 0.5432(3) 0.3225(2) 0.64014(18) 0.0164(3) Uani 1.000000 .
C6 C 0.4822(3) 0.3156(2) 0.77861(19) 0.0178(3) Uani 1.000000 .
H6 H 0.3510(3) 0.3611(2) 0.81656(19) 0.0214(4) Uiso 1.000000 R
C7 C 0.6232(3) 0.2393(2) 0.85566(18) 0.0178(3) Uani 1.000000 .
C8 C 0.3928(3) 0.4083(2) 0.55331(18) 0.0168(3) Uani 1.000000 .
H8 H 0.2625(3) 0.4439(2) 0.61001(18) 0.0201(4) Uiso 1.000000 R
C9 C 0.2957(3) 0.2840(2) 0.39896(19) 0.0204(3) Uani 1.000000 .
H9a H 0.2430(3) 0.1758(2) 0.40871(19) 0.0245(4) Uiso 1.000000 R
H9b H 0.4159(3) 0.2638(2) 0.33313(19) 0.0245(4) Uiso 1.000000 R
C10 C 0.5241(3) 0.5727(2) 0.54595(18) 0.0171(3) Uani 1.000000 .
H10 H 0.6795(3) 0.5491(2) 0.52112(18) 0.0205(4) Uiso 1.000000 R
C11 C 0.5360(3) 0.7183(2) 0.69765(19) 0.0223(4) Uani 1.000000 .
H11a H 0.5211(3) 0.6738(2) 0.77943(19) 0.0268(4) Uiso 1.000000 R
H11b H 0.6783(3) 0.7912(2) 0.71809(19) 0.0268(4) Uiso 1.000000 R
C12 C 0.3313(3) 0.8142(2) 0.67393(19) 0.0228(4) Uani 1.000000 .
H12a H 0.1882(3) 0.7535(2) 0.67950(19) 0.0273(4) Uiso 1.000000 R
H12b H 0.3442(3) 0.9286(2) 0.74629(19) 0.0273(4) Uiso 1.000000 R
C13 C 0.3514(3) 0.8172(2) 0.51640(18) 0.0182(3) Uani 1.000000 .
H13a H 0.4725(3) 0.9016(2) 0.51629(18) 0.0218(4) Uiso 1.000000 R
H13b H 0.2086(3) 0.8419(2) 0.47231(18) 0.0218(4) Uiso 1.000000 R
C14 C 0.5323(3) 0.6280(2) 0.30132(18) 0.0182(3) Uani 1.000000 .
H14 H 0.5529(3) 0.5068(2) 0.25461(18) 0.0218(4) Uiso 1.000000 R
C15 C 0.7720(3) 0.7244(3) 0.3397(2) 0.0254(4) Uani 1.000000 .
H15a H 0.7606(4) 0.8428(4) 0.3930(15) 0.0380(6) Uiso 1.000000 GR
H15b H 0.8659(8) 0.6771(13) 0.4012(15) 0.0380(6) Uiso 1.000000 GR
H15c H 0.8395(11) 0.7136(17) 0.2488(2) 0.0380(6) Uiso 1.000000 GR
C16 C 0.3803(3) 0.6787(2) 0.18805(17) 0.0173(3) Uani 1.000000 .
C17 C 0.3982(3) 0.8444(2) 0.18050(19) 0.0207(4) Uani 1.000000 .
H17 H 0.5090(3) 0.9259(2) 0.24453(19) 0.0248(4) Uiso 1.000000 R
C18 C 0.2515(3) 0.8889(2) 0.0779(2) 0.0233(4) Uani 1.000000 .
H18 H 0.2641(3) 0.9996(2) 0.0745(2) 0.0279(4) Uiso 1.000000 R
C19 C 0.0876(3) 0.7676(2) -0.01844(18) 0.0207(3) Uani 1.000000 .
H19 H -0.0101(3) 0.7966(2) -0.08685(18) 0.0248(4) Uiso 1.000000 R
C20 C 0.0692(3) 0.6030(2) -0.01300(19) 0.0209(4) Uani 1.000000 .
H20 H -0.0408(3) 0.5216(2) -0.07795(19) 0.0251(4) Uiso 1.000000 R
C21 C 0.2149(3) 0.5589(2) 0.08938(18) 0.0192(3) Uani 1.000000 .
H21 H 0.2014(3) 0.4479(2) 0.09185(18) 0.0230(4) Uiso 1.000000 R

loop_
_atom_site_aniso_label
_atom_site_aniso_U_11
_atom_site_aniso_U_22
_atom_site_aniso_U_33
_atom_site_aniso_U_12
_atom_site_aniso_U_13
_atom_site_aniso_U_23
O1 0.0236(6) 0.0297(7) 0.0241(6) 0.0084(5) 0.0020(5) 0.0155(5)
O2 0.0301(7) 0.0377(8) 0.0208(6) 0.0151(6) 0.0064(5) 0.0177(6)
O3 0.0248(7) 0.0268(7) 0.0240(7) -0.0027(5) -0.0068(5) 0.0121(5)
N1 0.0168(7) 0.0178(6) 0.0157(7) 0.0049(5) 0.0026(5) 0.0080(5)
C1 0.0238(9) 0.0267(9) 0.0212(9) 0.0056(7) 0.0002(7) 0.0113(7)
C2 0.0167(8) 0.0149(7) 0.0201(8) 0.0011(6) -0.0009(6) 0.0065(6)
C3 0.0171(8) 0.0180(8) 0.0209(8) 0.0037(6) 0.0024(6) 0.0062(6)
C4 0.0194(8) 0.0176(8) 0.0194(8) 0.0028(6) 0.0039(6) 0.0077(6)
C5 0.0189(8) 0.0149(7) 0.0155(7) 0.0015(6) 0.0004(6) 0.0056(6)
C6 0.0178(8) 0.0193(8) 0.0176(8) 0.0035(6) 0.0024(6) 0.0073(6)
C7 0.0218(8) 0.0184(8) 0.0141(8) 0.0014(6) 0.0020(6) 0.0066(6)
C8 0.0170(8) 0.0186(7) 0.0157(7) 0.0028(6) 0.0001(6) 0.0073(6)
C9 0.0230(9) 0.0175(8) 0.0203(8) 0.0004(6) -0.0005(7) 0.0067(6)
C10 0.0181(8) 0.0177(8) 0.0159(8) 0.0020(6) -0.0014(6) 0.0071(6)
C11 0.0293(9) 0.0176(8) 0.0178(8) -0.0008(7) -0.0047(7) 0.0053(6)
C12 0.0296(10) 0.0192(8) 0.0182(8) 0.0025(7) 0.0036(7) 0.0041(7)
C13 0.0177(8) 0.0202(8) 0.0187(8) 0.0060(6) 0.0034(6) 0.0083(6)
C14 0.0194(8) 0.0201(8) 0.0172(8) 0.0058(6) 0.0038(6) 0.0081(6)
C15 0.0180(8) 0.0350(10) 0.0282(9) 0.0069(7) 0.0051(7) 0.0161(8)
C16 0.0185(8) 0.0203(8) 0.0153(8) 0.0066(6) 0.0052(6) 0.0074(6)
C17 0.0218(9) 0.0195(8) 0.0209(9) 0.0008(7) -0.0007(7) 0.0077(7)
C18 0.0266(9) 0.0218(8) 0.0243(9) 0.0025(7) -0.0004(7) 0.0126(7)
C19 0.0237(9) 0.0244(9) 0.0158(8) 0.0066(7) 0.0033(6) 0.0082(7)
C20 0.0216(8) 0.0226(8) 0.0168(8) 0.0024(7) 0.0023(6) 0.0041(6)
C21 0.0235(9) 0.0189(8) 0.0164(8) 0.0044(7) 0.0051(7) 0.0063(6)

loop_
_atom_type_symbol
_atom_type_scat_dispersion_real
_atom_type_scat_dispersion_imag
_atom_type_scat_Cromer_Mann_a1
_atom_type_scat_Cromer_Mann_a2
_atom_type_scat_Cromer_Mann_a3
_atom_type_scat_Cromer_Mann_a4
_atom_type_scat_Cromer_Mann_b1
_atom_type_scat_Cromer_Mann_b2
_atom_type_scat_Cromer_Mann_b3
_atom_type_scat_Cromer_Mann_b4
_atom_type_scat_Cromer_Mann_c
_atom_type_scat_source
_atom_type_scat_dispersion_source
H 0.00000 0.00000 0.49300 0.32291 0.14019 0.04081 10.51090 26.12570 3.14236 57.79970 0.0030380000826 'International Tables Volume C Table 6.1.1.4 (pp. 500-502)' 'Henke, Gullikson and Davis, At. Data and Nucl. Data Tables, 1993, 54, 2'
C 0.00347 0.00161 2.31000 1.02000 1.58860 0.86500 20.84390 10.20750 0.56870 51.65120 0.215599998832 'International Tables Volume C Table 6.1.1.4 (pp. 500-502)' 'Henke, Gullikson and Davis, At. Data and Nucl. Data Tables, 1993, 54, 2'
O 0.01158 0.00611 3.04850 2.28680 1.54630 0.86700 13.27710 5.70110 0.32390 32.90890 0.250800013542 'International Tables Volume C Table 6.1.1.4 (pp. 500-502)' 'Henke, Gullikson and Davis, At. Data and Nucl. Data Tables, 1993, 54, 2'
N 0.00653 0.00323 12.21260 3.13220 2.01250 1.16630 0.00570 9.89330 28.99750 0.58260 -11.5290002823 'International Tables Volume C Table 6.1.1.4 (pp. 500-502)' 'Henke, Gullikson and Davis, At. Data and Nucl. Data Tables, 1993, 54, 2'

loop_
_geom_angle_atom_site_label_1
_geom_angle_atom_site_label_2
_geom_angle_atom_site_label_3
_geom_angle
_geom_angle_site_symmetry_1
_geom_angle_site_symmetry_3
_geom_angle_publ_flag
C2 O1 C1 105.43(13) . . ?
C7 O2 C1 105.13(13) . . ?
C9 O3 H3 109.5 . . ?
C13 N1 C10 108.00(12) . . ?
C14 N1 C10 114.13(12) . . ?
C14 N1 C13 114.33(13) . . ?
O2 C1 O1 107.97(13) . . ?
H1a C1 O1 110.11(9) . . ?
H1a C1 O2 110.11(10) . . ?
H1b C1 O1 110.11(9) . . ?
H1b C1 O2 110.11(9) . . ?
H1b C1 H1a 108.4 . . ?
C3 C2 O1 128.25(15) . . ?
C7 C2 O1 109.92(14) . . ?
C7 C2 C3 121.73(15) . . ?
H3a C3 C2 121.58(10) . . ?
C4 C3 C2 116.85(15) . . ?
C4 C3 H3a 121.58(10) . . ?
H4 C4 C3 119.06(10) . . ?
C5 C4 C3 121.88(15) . . ?
C5 C4 H4 119.06(10) . . ?
C6 C5 C4 119.61(14) . . ?
C8 C5 C4 121.37(14) . . ?
C8 C5 C6 119.02(14) . . ?
H6 C6 C5 121.13(9) . . ?
C7 C6 C5 117.74(15) . . ?
C7 C6 H6 121.13(10) . . ?
C2 C7 O2 110.26(14) . . ?
C6 C7 O2 127.50(15) . . ?
C6 C7 C2 122.18(15) . . ?
H8 C8 C5 107.13(9) . . ?
C9 C8 C5 111.55(13) . . ?
C9 C8 H8 107.13(9) . . ?
C10 C8 C5 110.33(13) . . ?
C10 C8 H8 107.13(9) . . ?
C10 C8 C9 113.22(13) . . ?
C8 C9 O3 111.54(14) . . ?
H9a C9 O3 109.32(9) . . ?
H9a C9 C8 109.32(9) . . ?
H9b C9 O3 109.32(9) . . ?
H9b C9 C8 109.32(9) . . ?
H9b C9 H9a 108.0 . . ?
C8 C10 N1 112.82(13) . . ?
H10 C10 N1 109.57(8) . . ?
H10 C10 C8 109.57(9) . . ?
C11 C10 N1 104.67(13) . . ?
C11 C10 C8 110.52(14) . . ?
C11 C10 H10 109.57(10) . . ?
H11a C11 C10 111.26(9) . . ?
H11b C11 C10 111.26(10) . . ?
H11b C11 H11a 109.2 . . ?
C12 C11 C10 102.52(13) . . ?
C12 C11 H11a 111.26(10) . . ?
C12 C11 H11b 111.26(9) . . ?
H12a C12 C11 111.55(10) . . ?
H12b C12 C11 111.55(9) . . ?
H12b C12 H12a 109.4 . . ?
C13 C12 C11 101.10(14) . . ?
C13 C12 H12a 111.55(10) . . ?
C13 C12 H12b 111.55(9) . . ?
C12 C13 N1 103.38(13) . . ?
H13a C13 N1 111.09(9) . . ?
H13a C13 C12 111.09(10) . . ?
H13b C13 N1 111.09(8) . . ?
H13b C13 C12 111.09(10) . . ?
H13b C13 H13a 109.1 . . ?
H14 C14 N1 106.76(8) . . ?
C15 C14 N1 114.21(14) . . ?
C15 C14 H14 106.76(10) . . ?
C16 C14 N1 108.62(13) . . ?
C16 C14 H14 106.76(9) . . ?
C16 C14 C15 113.26(14) . . ?
H15a C15 C14 109.5 . . ?
H15b C15 C14 109.5 . . ?
H15b C15 H15a 109.5 . . ?
H15c C15 C14 109.5 . . ?
H15c C15 H15a 109.5 . . ?
H15c C15 H15b 109.5 . . ?
C17 C16 C14 122.10(15) . . ?
C21 C16 C14 119.66(15) . . ?
C21 C16 C17 118.23(15) . . ?
H17 C17 C16 119.56(10) . . ?
C18 C17 C16 120.88(15) . . ?
C18 C17 H17 119.56(10) . . ?
H18 C18 C17 120.14(10) . . ?
C19 C18 C17 119.72(16) . . ?
C19 C18 H18 120.14(10) . . ?
H19 C19 C18 120.00(10) . . ?
C20 C19 C18 120.01(15) . . ?
C20 C19 H19 120.00(10) . . ?
H20 C20 C19 119.87(10) . . ?
C21 C20 C19 120.26(16) . . ?
C21 C20 H20 119.87(10) . . ?
C20 C21 C16 120.89(16) . . ?
H21 C21 C16 119.56(10) . . ?
H21 C21 C20 119.56(10) . . ?

loop_
_geom_bond_atom_site_label_1
_geom_bond_atom_site_label_2
_geom_bond_distance
_geom_bond_site_symmetry_2
_geom_bond_publ_flag
O1 C1 1.439(2) . ?
O1 C2 1.3790(19) . ?
O2 C1 1.442(2) . ?
O2 C7 1.380(2) . ?
O3 H3 0.8200 . ?
O3 C9 1.427(2) . ?
N1 C10 1.4980(19) . ?
N1 C13 1.485(2) . ?
N1 C14 1.494(2) . ?
C1 H1a 0.9700 . ?
C1 H1b 0.9700 . ?
C2 C3 1.373(2) . ?
C2 C7 1.383(2) . ?
C3 H3a 0.9300 . ?
C3 C4 1.408(2) . ?
C4 H4 0.9300 . ?
C4 C5 1.397(2) . ?
C5 C6 1.409(2) . ?
C5 C8 1.519(2) . ?
C6 H6 0.9300 . ?
C6 C7 1.373(2) . ?
C8 H8 0.9800 . ?
C8 C9 1.530(2) . ?
C8 C10 1.554(2) . ?
C9 H9a 0.9700 . ?
C9 H9b 0.9700 . ?
C10 H10 0.9800 . ?
C10 C11 1.544(2) . ?
C11 H11a 0.9700 . ?
C11 H11b 0.9700 . ?
C11 C12 1.525(2) . ?
C12 H12a 0.9700 . ?
C12 H12b 0.9700 . ?
C12 C13 1.517(2) . ?
C13 H13a 0.9700 . ?
C13 H13b 0.9700 . ?
C14 H14 0.9800 . ?
C14 C15 1.534(3) . ?
C14 C16 1.519(2) . ?
C15 H15a 0.9600 . ?
C15 H15b 0.9600 . ?
C15 H15c 0.9600 . ?
C16 C17 1.402(2) . ?
C16 C21 1.392(2) . ?
C17 H17 0.9300 . ?
C17 C18 1.400(2) . ?
C18 H18 0.9300 . ?
C18 C19 1.384(2) . ?
C19 H19 0.9300 . ?
C19 C20 1.385(2) . ?
C20 H20 0.9300 . ?
C20 C21 1.393(2) . ?
C21 H21 0.9300 . ?
